data_2228728
loop_
_publ_author_name
'Jiang, Jin-He'

_publ_section_title
;
 <i>N</i>'-Benzylidenethiophene-2-carbohydrazide
;
_journal_coeditor_code HB5756
_journal_issue 1
_journal_name_full 'Acta Crystallographica Section E'
_journal_page_first o50
_journal_paper_doi 10.1107/S1600536810050154
_journal_volume 67
_journal_year 2011
_chemical_formula_iupac 'C12 H10 N2 O S'
_chemical_formula_moiety 'C12 H10 N2 O S'
_chemical_formula_sum 'C12 H10 N2 O S'
_chemical_formula_weight 230.28
_chemical_name_systematic
;
<i>N</i>'-Benzylidenethiophene-2-carbohydrazide
;
_space_group_IT_number 15
_symmetry_cell_setting monoclinic
_symmetry_space_group_name_Hall '-C 2yc'
_symmetry_space_group_name_H-M 'C 1 2/c 1'
_atom_sites_solution_hydrogens geom
_atom_sites_solution_primary direct
_atom_sites_solution_secondary difmap
_audit_creation_method SHELXL-97
_cell_angle_alpha 90.00
_cell_angle_beta 114.43(3)
_cell_angle_gamma 90.00
_cell_formula_units_Z 8
_cell_length_a 22.509(5)
_cell_length_b 5.3202(11)
_cell_length_c 20.855(4)
_cell_measurement_reflns_used 2115
_cell_measurement_temperature 293(2)
_cell_measurement_theta_max 25.50
_cell_measurement_theta_min 3.48
_cell_volume 2273.8(10)
_computing_cell_refinement 'SAINT (Bruker, 1997)'
_computing_data_collection 'SMART (Bruker, 1997)'
_computing_data_reduction 'SAINT (Bruker, 1997)'
_computing_molecular_graphics 'SHELXTL (Sheldrick, 2008)'
_computing_publication_material 'SHELXTL (Sheldrick, 2008)'
_computing_structure_refinement 'SHELXL97 (Sheldrick, 2008)'
_computing_structure_solution 'SHELXS97 (Sheldrick, 2008)'
_diffrn_ambient_temperature 293(2)
_diffrn_measured_fraction_theta_full 0.999
_diffrn_measured_fraction_theta_max 0.999
_diffrn_measurement_device_type 'Bruker SMART CCD'
_diffrn_measurement_method 'phi and omega scans'
_diffrn_radiation_monochromator graphite
_diffrn_radiation_source 'fine-focus sealed tube'
_diffrn_radiation_type MoK\a
_diffrn_radiation_wavelength 0.71073
_diffrn_reflns_av_R_equivalents 0.0732
_diffrn_reflns_av_sigmaI/netI 0.0645
_diffrn_reflns_limit_h_max 26
_diffrn_reflns_limit_h_min -26
_diffrn_reflns_limit_k_max 6
_diffrn_reflns_limit_k_min -5
_diffrn_reflns_limit_l_max 25
_diffrn_reflns_limit_l_min -25
_diffrn_reflns_number 8661
_diffrn_reflns_theta_full 25.50
_diffrn_reflns_theta_max 25.50
_diffrn_reflns_theta_min 3.48
_exptl_absorpt_coefficient_mu 0.263
_exptl_absorpt_correction_type none
_exptl_crystal_colour colorless
_exptl_crystal_density_diffrn 1.345
_exptl_crystal_density_method 'not measured'
_exptl_crystal_description block
_exptl_crystal_F_000 960
_exptl_crystal_size_max 0.22
_exptl_crystal_size_mid 0.20
_exptl_crystal_size_min 0.18
_refine_diff_density_max 0.889
_refine_diff_density_min -0.584
_refine_ls_extinction_method none
_refine_ls_goodness_of_fit_ref 1.111
_refine_ls_hydrogen_treatment constr
_refine_ls_matrix_type full
_refine_ls_number_parameters 145
_refine_ls_number_reflns 2115
_refine_ls_number_restraints 3
_refine_ls_restrained_S_all 1.121
_refine_ls_R_factor_all 0.1398
_refine_ls_R_factor_gt 0.0919
_refine_ls_shift/su_max 0.000
_refine_ls_shift/su_mean 0.000
_refine_ls_structure_factor_coef Fsqd
_refine_ls_weighting_details 'calc w=1/[\s^2^(Fo^2^)+(0.2000P)^2^] where P=(Fo^2^+2Fc^2^)/3'
_refine_ls_weighting_scheme calc
_refine_ls_wR_factor_gt 0.2879
_refine_ls_wR_factor_ref 0.3282
_reflns_number_gt 1193
_reflns_number_total 2115
_reflns_threshold_expression I>2sigma(I)
_cod_data_source_file hb5756.cif
_cod_data_source_block I
_cod_original_cell_volume 2273.8(8)
_cod_original_sg_symbol_H-M 'C 2/c'
_cod_database_code 2228728
_cod_database_fobs_code 2228728

loop_
_symmetry_equiv_pos_as_xyz
'x, y, z'
'-x, y, -z+1/2'
'x+1/2, y+1/2, z'
'-x+1/2, y+1/2, -z+1/2'
'-x, -y, -z'
'x, -y, z-1/2'
'-x+1/2, -y+1/2, -z'
'x+1/2, -y+1/2, z-1/2'

loop_
_atom_site_type_symbol
_atom_site_label
_atom_site_fract_x
_atom_site_fract_y
_atom_site_fract_z
_atom_site_U_iso_or_equiv
_atom_site_adp_type
_atom_site_calc_flag
_atom_site_refinement_flags
_atom_site_occupancy
_atom_site_disorder_assembly
_atom_site_disorder_group
S S1 0.01403(9) 0.3874(4) 0.33888(9) 0.0815(8) Uani d . 1 . .
O O1 0.06062(18) 0.7464(8) 0.51757(18) 0.0651(12) Uani d . 1 . .
N N2 -0.06627(19) 0.7700(9) 0.3491(2) 0.0503(11) Uani d . 1 . .
N N1 -0.02647(19) 0.8312(9) 0.4162(2) 0.0550(12) Uani d . 1 . .
H H1A -0.0355 0.9609 0.4352 0.066 Uiso calc R 1 . .
C C7 -0.1623(2) 0.8729(10) 0.2456(3) 0.0506(13) Uani d . 1 . .
C C3 0.1091(2) 0.3226(8) 0.4694(2) 0.0362(10) Uani d U 1 . .
H H3A 0.1359 0.3392 0.5171 0.043 Uiso calc R 1 . .
C C4 0.0476(2) 0.4805(10) 0.4224(3) 0.0501(13) Uani d . 1 . .
C C6 -0.1143(2) 0.9153(11) 0.3186(3) 0.0538(13) Uani d . 1 . .
H H6A -0.1195 1.0535 0.3431 0.065 Uiso calc R 1 . .
C C5 0.0276(2) 0.6919(11) 0.4546(3) 0.0531(14) Uani d . 1 . .
C C8 -0.2152(3) 1.0319(13) 0.2163(3) 0.0648(16) Uani d . 1 . .
H H8A -0.2186 1.1702 0.2418 0.078 Uiso calc R 1 . .
C C12 -0.1576(3) 0.6708(12) 0.2063(3) 0.0634(16) Uani d . 1 . .
H H12A -0.1227 0.5599 0.2254 0.076 Uiso calc R 1 . .
C C10 -0.2577(3) 0.7903(14) 0.1120(3) 0.0783(19) Uani d . 1 . .
H H10A -0.2905 0.7606 0.0674 0.094 Uiso calc R 1 . .
C C11 -0.2045(3) 0.6333(14) 0.1390(3) 0.0744(18) Uani d . 1 . .
H H11A -0.2001 0.5019 0.1118 0.089 Uiso calc R 1 . .
C C2 0.1133(3) 0.1422(13) 0.4185(4) 0.0732(17) Uani d U 1 . .
H H2B 0.1459 0.0208 0.4316 0.088 Uiso calc R 1 . .
C C9 -0.2620(3) 0.9899(15) 0.1510(3) 0.081(2) Uani d . 1 . .
H H9A -0.2976 1.0982 0.1325 0.097 Uiso calc R 1 . .
C C1 0.0680(3) 0.1595(12) 0.3516(3) 0.0683(17) Uani d U 1 . .
H H1B 0.0670 0.0530 0.3158 0.082 Uiso calc R 1 . .

loop_
_atom_site_aniso_label
_atom_site_aniso_U_11
_atom_site_aniso_U_22
_atom_site_aniso_U_33
_atom_site_aniso_U_12
_atom_site_aniso_U_13
_atom_site_aniso_U_23
S1 0.0945(14) 0.0842(15) 0.0706(12) 0.0052(9) 0.0389(10) -0.0072(9)
O1 0.073(2) 0.066(3) 0.049(2) -0.002(2) 0.0184(18) -0.0075(18)
N2 0.047(2) 0.056(3) 0.047(2) -0.001(2) 0.0179(18) 0.000(2)
N1 0.058(3) 0.056(3) 0.050(2) 0.002(2) 0.020(2) -0.003(2)
C7 0.051(3) 0.049(3) 0.055(3) -0.003(2) 0.026(2) 0.001(2)
C3 0.040(2) 0.032(2) 0.037(2) -0.0048(18) 0.0171(18) -0.0054(18)
C4 0.055(3) 0.049(3) 0.050(3) -0.005(2) 0.026(2) 0.005(2)
C6 0.053(3) 0.051(3) 0.062(3) -0.003(2) 0.029(2) -0.005(3)
C5 0.055(3) 0.054(3) 0.055(3) -0.009(2) 0.026(2) -0.001(2)
C8 0.063(3) 0.058(4) 0.066(4) 0.013(3) 0.019(3) -0.004(3)
C12 0.058(3) 0.062(4) 0.066(3) 0.011(3) 0.022(3) -0.005(3)
C10 0.077(4) 0.081(5) 0.062(4) 0.000(4) 0.014(3) 0.000(3)
C11 0.076(4) 0.070(4) 0.069(4) 0.003(3) 0.022(3) -0.011(3)
C2 0.064(4) 0.067(4) 0.091(4) 0.008(3) 0.034(3) 0.013(3)
C9 0.075(4) 0.086(5) 0.068(4) 0.026(4) 0.017(3) 0.013(4)
C1 0.074(4) 0.069(4) 0.073(4) 0.005(3) 0.042(3) -0.011(3)

loop_
_atom_type_symbol
_atom_type_description
_atom_type_scat_dispersion_real
_atom_type_scat_dispersion_imag
_atom_type_scat_source
C C 0.0033 0.0016 'International Tables Vol C Tables 4.2.6.8 and 6.1.1.4'
H H 0.0000 0.0000 'International Tables Vol C Tables 4.2.6.8 and 6.1.1.4'
N N 0.0061 0.0033 'International Tables Vol C Tables 4.2.6.8 and 6.1.1.4'
O O 0.0106 0.0060 'International Tables Vol C Tables 4.2.6.8 and 6.1.1.4'
S S 0.1246 0.1234 'International Tables Vol C Tables 4.2.6.8 and 6.1.1.4'

loop_
_geom_angle_atom_site_label_1
_geom_angle_atom_site_label_2
_geom_angle_atom_site_label_3
_geom_angle_site_symmetry_1
_geom_angle_site_symmetry_3
_geom_angle
_geom_angle_publ_flag
C1 S1 C4 . . 93.7(3) ?
C6 N2 N1 . . 115.8(5) ?
N2 N1 C5 . . 121.6(5) ?
N2 N1 H1A . . 119.2 ?
C5 N1 H1A . . 119.2 ?
C8 C7 C12 . . 118.5(5) ?
C8 C7 C6 . . 119.6(5) ?
C12 C7 C6 . . 121.9(5) ?
C2 C3 C4 . . 101.8(4) ?
C2 C3 H3A . . 129.1 ?
C4 C3 H3A . . 129.1 ?
C5 C4 C3 . . 118.8(4) ?
C5 C4 S1 . . 127.9(4) ?
C3 C4 S1 . . 113.3(4) ?
N2 C6 C7 . . 122.2(5) ?
N2 C6 H6A . . 118.9 ?
C7 C6 H6A . . 118.9 ?
O1 C5 N1 . . 119.3(5) ?
O1 C5 C4 . . 119.8(5) ?
N1 C5 C4 . . 120.8(5) ?
C9 C8 C7 . . 121.1(6) ?
C9 C8 H8A . . 119.5 ?
C7 C8 H8A . . 119.5 ?
C11 C12 C7 . . 120.2(5) ?
C11 C12 H12A . . 119.9 ?
C7 C12 H12A . . 119.9 ?
C9 C10 C11 . . 119.5(6) ?
C9 C10 H10A . . 120.2 ?
C11 C10 H10A . . 120.2 ?
C10 C11 C12 . . 120.0(6) ?
C10 C11 H11A . . 120.0 ?
C12 C11 H11A . . 120.0 ?
C1 C2 C3 . . 117.2(5) ?
C1 C2 H2B . . 121.4 ?
C3 C2 H2B . . 121.4 ?
C8 C9 C10 . . 120.7(6) ?
C8 C9 H9A . . 119.7 ?
C10 C9 H9A . . 119.7 ?
C2 C1 S1 . . 114.0(5) ?
C2 C1 H1B . . 123.0 ?
S1 C1 H1B . . 123.0 ?

loop_
_geom_bond_atom_site_label_1
_geom_bond_atom_site_label_2
_geom_bond_site_symmetry_2
_geom_bond_distance
_geom_bond_publ_flag
S1 C1 . 1.658(6) ?
S1 C4 . 1.662(5) ?
O1 C5 . 1.246(6) ?
N2 C6 . 1.265(7) ?
N2 N1 . 1.354(5) ?
N1 C5 . 1.366(7) ?
N1 H1A . 0.8600 ?
C7 C8 . 1.380(7) ?
C7 C12 . 1.382(8) ?
C7 C6 . 1.475(7) ?
C3 C2 . 1.463(8) ?
C3 C4 . 1.569(7) ?
C3 H3A . 0.9300 ?
C4 C5 . 1.472(8) ?
C6 H6A . 0.9300 ?
C8 C9 . 1.352(8) ?
C8 H8A . 0.9300 ?
C12 C11 . 1.378(8) ?
C12 H12A . 0.9300 ?
C10 C9 . 1.366(10) ?
C10 C11 . 1.376(9) ?
C10 H10A . 0.9300 ?
C11 H11A . 0.9300 ?
C2 C1 . 1.348(8) ?
C2 H2B . 0.9300 ?
C9 H9A . 0.9300 ?
C1 H1B . 0.9300 ?

loop_
_geom_hbond_atom_site_label_D
_geom_hbond_atom_site_label_H
_geom_hbond_atom_site_label_A
_geom_hbond_site_symmetry_A
_geom_hbond_distance_DH
_geom_hbond_distance_HA
_geom_hbond_distance_DA
_geom_hbond_angle_DHA
N1 H1A O1 5_576 0.86 2.04 2.902(6) 176

loop_
_cod_related_entry_id
_cod_related_entry_database
_cod_related_entry_code
1 ChemSpider 5265809
